data_4084936
loop_
_publ_author_name
'Zhai, Feng'
'Jordan, Richard F.'

_publ_section_title
;
 Hydrogen Bonding Behavior of Amide-Functionalized \a-Diimine Palladium
 Complexes
;
_journal_issue 24
_journal_name_full Organometallics
_journal_page_first 7176
_journal_paper_doi 10.1021/om500978n
_journal_volume 33
_journal_year 2014
_chemical_formula_sum 'C27 H37 Cl2 N3 O Pd'
_chemical_formula_weight 596.90
_chemical_name_systematic
; 
 ? 
;
_space_group_crystal_system monoclinic
_space_group_IT_number 14
_symmetry_space_group_name_Hall '-P 2ybc'
_symmetry_space_group_name_H-M 'P 1 21/c 1'
_atom_sites_solution_hydrogens geom
_atom_sites_solution_primary direct
_atom_sites_solution_secondary difmap
_audit_creation_method SHELXL-97
_cell_angle_alpha 90.00
_cell_angle_beta 109.248(3)
_cell_angle_gamma 90.00
_cell_formula_units_Z 4
_cell_length_a 10.6721(7)
_cell_length_b 15.7078(10)
_cell_length_c 17.5157(10)
_cell_measurement_reflns_used 1024
_cell_measurement_temperature 100(2)
_cell_measurement_theta_max 26.47
_cell_measurement_theta_min 2.02
_cell_volume 2772.1(3)
_computing_structure_refinement 'SHELXL-97 (Sheldrick, 1997)'
_computing_structure_solution 'SHELXS-97 (Sheldrick, 1990)'
_diffrn_ambient_temperature 100(2)
_diffrn_measured_fraction_theta_full 0.998
_diffrn_measured_fraction_theta_max 0.998
_diffrn_radiation_monochromator graphite
_diffrn_radiation_source 'fine-focus sealed tube'
_diffrn_radiation_type MoK\a
_diffrn_radiation_wavelength 0.71073
_diffrn_reflns_av_R_equivalents 0.0735
_diffrn_reflns_av_sigmaI/netI 0.0286
_diffrn_reflns_limit_h_max 13
_diffrn_reflns_limit_h_min -13
_diffrn_reflns_limit_k_max 19
_diffrn_reflns_limit_k_min -19
_diffrn_reflns_limit_l_max 21
_diffrn_reflns_limit_l_min -21
_diffrn_reflns_number 89752
_diffrn_reflns_theta_full 26.47
_diffrn_reflns_theta_max 26.47
_diffrn_reflns_theta_min 2.02
_exptl_absorpt_coefficient_mu 0.886
_exptl_absorpt_correction_T_max 0.754
_exptl_absorpt_correction_T_min 0.563
_exptl_absorpt_correction_type multi-scan
_exptl_absorpt_process_details
;
absorption corrections were made based on correspondance of
equivalent intensities usingprogram SADABS (G. Sheldrick, Bruker 
Analytical X-ray Systems, Madison, WI)
;
_exptl_crystal_density_diffrn 1.430
_exptl_crystal_density_method 'not measured'
_exptl_crystal_F_000 1232
_exptl_crystal_size_max 0.39
_exptl_crystal_size_mid 0.22
_exptl_crystal_size_min 0.11
_refine_diff_density_max 1.252
_refine_diff_density_min -0.526
_refine_diff_density_rms 0.095
_refine_ls_extinction_method none
_refine_ls_goodness_of_fit_ref 1.092
_refine_ls_hydrogen_treatment mixed
_refine_ls_matrix_type full
_refine_ls_number_parameters 320
_refine_ls_number_reflns 5728
_refine_ls_number_restraints 0
_refine_ls_restrained_S_all 1.092
_refine_ls_R_factor_all 0.0578
_refine_ls_R_factor_gt 0.0408
_refine_ls_shift/su_max 0.002
_refine_ls_shift/su_mean 0.000
_refine_ls_structure_factor_coef Fsqd
_refine_ls_weighting_details 'calc w=1/[\s^2^(Fo^2^)+(0.0280P)^2^+7.9222P] where P=(Fo^2^+2Fc^2^)/3'
_refine_ls_weighting_scheme calc
_refine_ls_wR_factor_gt 0.0838
_refine_ls_wR_factor_ref 0.0931
_reflns_number_gt 4613
_reflns_number_total 5728
_reflns_threshold_expression >2sigma(I)
_cod_data_source_file om500978n_si_002.cif
_cod_data_source_block 6d
_cod_depositor_comments 'Adding full bibliography for 4084931--4084938.cif.'
_cod_original_sg_symbol_H-M P21/c
_cod_database_code 4084936

loop_
_symmetry_equiv_pos_as_xyz
'x, y, z'
'-x, y+1/2, -z+1/2'
'-x, -y, -z'
'x, -y-1/2, z-1/2'

loop_
_atom_site_label
_atom_site_type_symbol
_atom_site_fract_x
_atom_site_fract_y
_atom_site_fract_z
_atom_site_U_iso_or_equiv
_atom_site_adp_type
_atom_site_occupancy
_atom_site_symmetry_multiplicity
_atom_site_calc_flag
_atom_site_refinement_flags
H3N H 1.069(5) 0.562(4) 0.761(3) 0.070(17) Uiso 1 1 d .
C1 C 0.7341(3) 0.7822(2) 0.52119(19) 0.0220(7) Uani 1 1 d .
C2 C 0.7042(3) 0.8667(2) 0.5001(2) 0.0237(7) Uani 1 1 d .
C3 C 0.5714(4) 0.8865(3) 0.4619(2) 0.0283(8) Uani 1 1 d .
H3 H 0.5469 0.9426 0.4474 0.034 Uiso 1 1 calc R
C4 C 0.4751(4) 0.8239(3) 0.4450(2) 0.0316(9) Uani 1 1 d .
H4 H 0.3872 0.8377 0.4167 0.038 Uiso 1 1 calc R
C5 C 0.5080(3) 0.7421(3) 0.4697(2) 0.0295(8) Uani 1 1 d .
H5 H 0.4414 0.7013 0.4596 0.035 Uiso 1 1 calc R
C6 C 0.6393(3) 0.7183(2) 0.5099(2) 0.0255(8) Uani 1 1 d .
C7 C 0.6736(4) 0.6278(2) 0.5405(2) 0.0332(9) Uani 1 1 d .
H7 H 0.7702 0.6251 0.5661 0.040 Uiso 1 1 calc R
C8 C 0.6363(5) 0.5635(3) 0.4731(3) 0.0438(11) Uani 1 1 d .
H8A H 0.6626 0.5077 0.4949 0.066 Uiso 1 1 calc R
H8B H 0.6805 0.5770 0.4349 0.066 Uiso 1 1 calc R
H8C H 0.5420 0.5646 0.4463 0.066 Uiso 1 1 calc R
C9 C 0.6125(5) 0.6082(3) 0.6048(3) 0.0437(10) Uani 1 1 d .
H9A H 0.5176 0.6071 0.5810 0.066 Uiso 1 1 calc R
H9B H 0.6378 0.6512 0.6460 0.066 Uiso 1 1 calc R
H9C H 0.6433 0.5537 0.6284 0.066 Uiso 1 1 calc R
C10 C 0.8107(4) 0.9347(2) 0.5153(2) 0.0308(8) Uani 1 1 d .
H10 H 0.8944 0.9096 0.5495 0.037 Uiso 1 1 calc R
C11 C 0.7811(5) 1.0099(3) 0.5603(3) 0.0472(11) Uani 1 1 d .
H11A H 0.7022 1.0380 0.5269 0.071 Uiso 1 1 calc R
H11B H 0.8543 1.0490 0.5736 0.071 Uiso 1 1 calc R
H11C H 0.7680 0.9905 0.6091 0.071 Uiso 1 1 calc R
C12 C 0.8293(4) 0.9622(3) 0.4355(3) 0.0433(11) Uani 1 1 d .
H12A H 0.8542 0.9137 0.4104 0.065 Uiso 1 1 calc R
H12B H 0.8978 1.0046 0.4463 0.065 Uiso 1 1 calc R
H12C H 0.7477 0.9854 0.4000 0.065 Uiso 1 1 calc R
C13 C 0.9331(3) 0.7280(2) 0.5090(2) 0.0230(7) Uani 1 1 d .
C14 C 0.8763(4) 0.7216(3) 0.4194(2) 0.0320(9) Uani 1 1 d .
H14A H 0.8774 0.6632 0.4034 0.048 Uiso 1 1 calc R
H14B H 0.9284 0.7553 0.3953 0.048 Uiso 1 1 calc R
H14C H 0.7866 0.7421 0.4017 0.048 Uiso 1 1 calc R
C15 C 1.0685(3) 0.6951(2) 0.5511(2) 0.0239(7) Uani 1 1 d .
C16 C 1.1465(4) 0.6570(3) 0.5030(2) 0.0316(9) Uani 1 1 d .
H16A H 1.2351 0.6452 0.5380 0.047 Uiso 1 1 calc R
H16B H 1.1498 0.6963 0.4617 0.047 Uiso 1 1 calc R
H16C H 1.1050 0.6051 0.4784 0.047 Uiso 1 1 calc R
C17 C 1.2328(3) 0.6656(2) 0.67613(19) 0.0239(7) Uani 1 1 d .
C18 C 1.3437(3) 0.7174(2) 0.7022(2) 0.0251(7) Uani 1 1 d .
C19 C 1.4638(4) 0.6778(3) 0.7445(2) 0.0316(9) Uani 1 1 d .
H19 H 1.5408 0.7102 0.7629 0.038 Uiso 1 1 calc R
C20 C 1.4703(4) 0.5916(3) 0.7594(2) 0.0373(10) Uani 1 1 d .
H20 H 1.5519 0.5666 0.7863 0.045 Uiso 1 1 calc R
C21 C 1.3592(4) 0.5422(3) 0.7354(2) 0.0354(9) Uani 1 1 d .
H21 H 1.3648 0.4843 0.7472 0.042 Uiso 1 1 calc R
C22 C 1.2375(4) 0.5789(2) 0.6933(2) 0.0290(8) Uani 1 1 d .
C23 C 1.3380(4) 0.8124(2) 0.6876(2) 0.0278(8) Uani 1 1 d .
H23 H 1.2457 0.8274 0.6575 0.033 Uiso 1 1 calc R
C24 C 1.4220(5) 0.8386(3) 0.6371(3) 0.0529(13) Uani 1 1 d .
H24A H 1.5132 0.8248 0.6653 0.079 Uiso 1 1 calc R
H24B H 1.4136 0.8988 0.6274 0.079 Uiso 1 1 calc R
H24C H 1.3925 0.8088 0.5864 0.079 Uiso 1 1 calc R
C25 C 1.3787(5) 0.8614(3) 0.7671(3) 0.0446(11) Uani 1 1 d .
H25A H 1.3243 0.8439 0.7984 0.067 Uiso 1 1 calc R
H25B H 1.3672 0.9213 0.7561 0.067 Uiso 1 1 calc R
H25C H 1.4701 0.8499 0.7968 0.067 Uiso 1 1 calc R
C26 C 1.1150(4) 0.5263(2) 0.6673(2) 0.0337(9) Uani 1 1 d .
C27 C 0.9254(5) 0.4788(3) 0.7033(3) 0.0493(12) Uani 1 1 d .
H27A H 0.8617 0.4926 0.6517 0.074 Uiso 1 1 calc R
H27B H 0.8886 0.4913 0.7452 0.074 Uiso 1 1 calc R
H27C H 0.9469 0.4194 0.7048 0.074 Uiso 1 1 calc R
Cl1 Cl 1.10140(8) 0.72525(6) 0.80700(5) 0.02587(19) Uani 1 1 d .
Cl2 Cl 0.80736(9) 0.80700(7) 0.71373(5) 0.0338(2) Uani 1 1 d .
N1 N 0.8710(3) 0.75640(18) 0.55584(15) 0.0190(6) Uani 1 1 d .
N2 N 1.1063(3) 0.69986(17) 0.62892(16) 0.0186(6) Uani 1 1 d .
N3 N 1.0444(4) 0.5288(2) 0.7158(2) 0.0393(8) Uani 1 1 d .
O1 O 1.0851(3) 0.4817(2) 0.60547(19) 0.0525(8) Uani 1 1 d .
Pd1 Pd 0.97179(2) 0.748444(17) 0.675400(13) 0.01713(8) Uani 1 1 d .

loop_
_atom_site_aniso_label
_atom_site_aniso_U_11
_atom_site_aniso_U_22
_atom_site_aniso_U_33
_atom_site_aniso_U_23
_atom_site_aniso_U_13
_atom_site_aniso_U_12
C1 0.0184(17) 0.0349(19) 0.0141(15) -0.0023(14) 0.0074(13) -0.0011(14)
C2 0.0192(17) 0.034(2) 0.0181(16) -0.0008(14) 0.0061(14) 0.0008(15)
C3 0.0251(19) 0.036(2) 0.0239(18) 0.0012(15) 0.0083(15) 0.0056(16)
C4 0.0180(18) 0.051(3) 0.0259(19) -0.0039(17) 0.0075(15) 0.0052(17)
C5 0.0202(17) 0.044(2) 0.0261(18) -0.0092(17) 0.0098(14) -0.0077(17)
C6 0.0217(18) 0.037(2) 0.0200(17) -0.0046(15) 0.0100(14) -0.0016(15)
C7 0.0241(19) 0.033(2) 0.044(2) -0.0010(18) 0.0128(17) -0.0045(16)
C8 0.051(3) 0.034(2) 0.052(3) -0.006(2) 0.025(2) -0.006(2)
C9 0.047(3) 0.044(3) 0.042(2) 0.004(2) 0.017(2) 0.001(2)
C10 0.0245(19) 0.030(2) 0.033(2) 0.0052(16) 0.0022(16) 0.0004(16)
C11 0.048(3) 0.040(3) 0.050(3) -0.005(2) 0.012(2) -0.004(2)
C12 0.037(2) 0.048(3) 0.043(2) 0.008(2) 0.012(2) -0.011(2)
C13 0.0257(18) 0.0272(19) 0.0180(16) 0.0026(13) 0.0098(14) 0.0019(14)
C14 0.0271(19) 0.048(2) 0.0211(18) 0.0006(16) 0.0081(15) 0.0076(17)
C15 0.0258(18) 0.0299(19) 0.0183(16) 0.0013(14) 0.0103(14) 0.0009(15)
C16 0.032(2) 0.041(2) 0.0230(18) -0.0001(16) 0.0117(16) 0.0100(17)
C17 0.0273(19) 0.0304(19) 0.0138(15) -0.0023(14) 0.0065(14) 0.0110(15)
C18 0.0219(18) 0.0351(19) 0.0178(16) -0.0005(15) 0.0058(14) 0.0084(15)
C19 0.026(2) 0.043(2) 0.0233(18) -0.0038(16) 0.0056(15) 0.0072(17)
C20 0.040(2) 0.043(2) 0.024(2) -0.0004(17) 0.0040(17) 0.020(2)
C21 0.046(2) 0.033(2) 0.0251(19) 0.0010(16) 0.0085(18) 0.0168(19)
C22 0.039(2) 0.0278(19) 0.0198(17) -0.0043(15) 0.0088(16) 0.0050(16)
C23 0.0204(18) 0.034(2) 0.0290(19) 0.0008(16) 0.0078(15) 0.0014(15)
C24 0.067(3) 0.047(3) 0.061(3) 0.018(2) 0.043(3) 0.014(2)
C25 0.060(3) 0.033(2) 0.041(2) -0.0041(19) 0.017(2) -0.008(2)
C26 0.044(2) 0.025(2) 0.031(2) 0.0021(16) 0.0101(18) 0.0040(17)
C27 0.047(3) 0.037(2) 0.066(3) 0.005(2) 0.021(2) -0.002(2)
Cl1 0.0246(4) 0.0384(5) 0.0140(4) -0.0027(3) 0.0056(3) 0.0037(4)
Cl2 0.0255(5) 0.0581(6) 0.0194(4) -0.0029(4) 0.0095(3) 0.0115(4)
N1 0.0190(13) 0.0252(15) 0.0145(13) -0.0003(11) 0.0082(11) -0.0013(12)
N2 0.0219(14) 0.0182(14) 0.0173(13) -0.0006(11) 0.0084(11) -0.0006(11)
N3 0.041(2) 0.0310(19) 0.047(2) -0.0079(16) 0.0169(17) -0.0022(15)
O1 0.062(2) 0.054(2) 0.0416(18) -0.0174(15) 0.0174(16) -0.0119(17)
Pd1 0.01839(13) 0.02239(13) 0.01169(12) -0.00112(10) 0.00643(9) -0.00030(11)

loop_
_atom_type_symbol
_atom_type_description
_atom_type_scat_dispersion_real
_atom_type_scat_dispersion_imag
_atom_type_scat_source
C C 0.0033 0.0016 'International Tables Vol C Tables 4.2.6.8 and 6.1.1.4'
H H 0.0000 0.0000 'International Tables Vol C Tables 4.2.6.8 and 6.1.1.4'
Cl Cl 0.1484 0.1585 'International Tables Vol C Tables 4.2.6.8 and 6.1.1.4'
N N 0.0061 0.0033 'International Tables Vol C Tables 4.2.6.8 and 6.1.1.4'
O O 0.0106 0.0060 'International Tables Vol C Tables 4.2.6.8 and 6.1.1.4'
Pd Pd -0.9988 1.0072 'International Tables Vol C Tables 4.2.6.8 and 6.1.1.4'

loop_
_geom_angle_atom_site_label_1
_geom_angle_atom_site_label_2
_geom_angle_atom_site_label_3
_geom_angle
C2 C1 C6 124.0(3)
C2 C1 N1 119.5(3)
C6 C1 N1 116.4(3)
C1 C2 C3 116.8(3)
C1 C2 C10 122.3(3)
C3 C2 C10 120.9(3)
C4 C3 C2 120.8(4)
C4 C3 H3 119.6
C2 C3 H3 119.6
C5 C4 C3 120.4(3)
C5 C4 H4 119.8
C3 C4 H4 119.8
C4 C5 C6 121.5(4)
C4 C5 H5 119.2
C6 C5 H5 119.2
C1 C6 C5 116.1(4)
C1 C6 C7 123.0(3)
C5 C6 C7 120.8(3)
C8 C7 C9 112.4(3)
C8 C7 C6 112.4(3)
C9 C7 C6 110.0(3)
C8 C7 H7 107.3
C9 C7 H7 107.3
C6 C7 H7 107.3
C7 C8 H8A 109.5
C7 C8 H8B 109.5
H8A C8 H8B 109.5
C7 C8 H8C 109.5
H8A C8 H8C 109.5
H8B C8 H8C 109.5
C7 C9 H9A 109.5
C7 C9 H9B 109.5
H9A C9 H9B 109.5
C7 C9 H9C 109.5
H9A C9 H9C 109.5
H9B C9 H9C 109.5
C11 C10 C2 111.7(3)
C11 C10 C12 111.6(3)
C2 C10 C12 110.6(3)
C11 C10 H10 107.6
C2 C10 H10 107.6
C12 C10 H10 107.6
C10 C11 H11A 109.5
C10 C11 H11B 109.5
H11A C11 H11B 109.5
C10 C11 H11C 109.5
H11A C11 H11C 109.5
H11B C11 H11C 109.5
C10 C12 H12A 109.5
C10 C12 H12B 109.5
H12A C12 H12B 109.5
C10 C12 H12C 109.5
H12A C12 H12C 109.5
H12B C12 H12C 109.5
N1 C13 C15 115.2(3)
N1 C13 C14 125.2(3)
C15 C13 C14 119.5(3)
C13 C14 H14A 109.5
C13 C14 H14B 109.5
H14A C14 H14B 109.5
C13 C14 H14C 109.5
H14A C14 H14C 109.5
H14B C14 H14C 109.5
N2 C15 C13 114.8(3)
N2 C15 C16 125.6(3)
C13 C15 C16 119.6(3)
C15 C16 H16A 109.5
C15 C16 H16B 109.5
H16A C16 H16B 109.5
C15 C16 H16C 109.5
H16A C16 H16C 109.5
H16B C16 H16C 109.5
C18 C17 C22 122.6(3)
C18 C17 N2 120.6(3)
C22 C17 N2 116.8(3)
C17 C18 C19 116.6(3)
C17 C18 C23 122.9(3)
C19 C18 C23 120.5(3)
C20 C19 C18 121.2(4)
C20 C19 H19 119.4
C18 C19 H19 119.4
C21 C20 C19 121.2(4)
C21 C20 H20 119.4
C19 C20 H20 119.4
C20 C21 C22 119.6(4)
C20 C21 H21 120.2
C22 C21 H21 120.2
C21 C22 C17 118.8(4)
C21 C22 C26 120.4(4)
C17 C22 C26 120.8(3)
C24 C23 C18 111.6(3)
C24 C23 C25 110.6(4)
C18 C23 C25 111.2(3)
C24 C23 H23 107.7
C18 C23 H23 107.7
C25 C23 H23 107.7
C23 C24 H24A 109.5
C23 C24 H24B 109.5
H24A C24 H24B 109.5
C23 C24 H24C 109.5
H24A C24 H24C 109.5
H24B C24 H24C 109.5
C23 C25 H25A 109.5
C23 C25 H25B 109.5
H25A C25 H25B 109.5
C23 C25 H25C 109.5
H25A C25 H25C 109.5
H25B C25 H25C 109.5
O1 C26 N3 123.2(4)
O1 C26 C22 122.0(4)
N3 C26 C22 114.8(3)
N3 C27 H27A 109.5
N3 C27 H27B 109.5
H27A C27 H27B 109.5
N3 C27 H27C 109.5
H27A C27 H27C 109.5
H27B C27 H27C 109.5
C13 N1 C1 119.4(3)
C13 N1 Pd1 115.3(2)
C1 N1 Pd1 125.0(2)
C15 N2 C17 119.6(3)
C15 N2 Pd1 115.6(2)
C17 N2 Pd1 124.6(2)
C26 N3 C27 123.3(4)
C26 N3 H3N 122(3)
C27 N3 H3N 115(3)
N1 Pd1 N2 79.15(11)
N1 Pd1 Cl2 94.71(8)
N2 Pd1 Cl2 173.79(8)
N1 Pd1 Cl1 172.56(8)
N2 Pd1 Cl1 94.12(8)
Cl2 Pd1 Cl1 92.06(3)

loop_
_geom_bond_atom_site_label_1
_geom_bond_atom_site_label_2
_geom_bond_distance
C1 C2 1.387(5)
C1 C6 1.391(5)
C1 N1 1.443(4)
C2 C3 1.389(5)
C2 C10 1.518(5)
C3 C4 1.382(5)
C3 H3 0.9300
C4 C5 1.364(6)
C4 H4 0.9300
C5 C6 1.396(5)
C5 H5 0.9300
C6 C7 1.520(5)
C7 C8 1.505(6)
C7 C9 1.508(6)
C7 H7 0.9800
C8 H8A 0.9600
C8 H8B 0.9600
C8 H8C 0.9600
C9 H9A 0.9600
C9 H9B 0.9600
C9 H9C 0.9600
C10 C11 1.510(6)
C10 C12 1.537(5)
C10 H10 0.9800
C11 H11A 0.9600
C11 H11B 0.9600
C11 H11C 0.9600
C12 H12A 0.9600
C12 H12B 0.9600
C12 H12C 0.9600
C13 N1 1.292(4)
C13 C15 1.482(5)
C13 C14 1.488(5)
C14 H14A 0.9600
C14 H14B 0.9600
C14 H14C 0.9600
C15 N2 1.291(4)
C15 C16 1.491(5)
C16 H16A 0.9600
C16 H16B 0.9600
C16 H16C 0.9600
C17 C18 1.384(5)
C17 C22 1.392(5)
C17 N2 1.435(4)
C18 C19 1.398(5)
C18 C23 1.511(5)
C19 C20 1.376(6)
C19 H19 0.9300
C20 C21 1.362(6)
C20 H20 0.9300
C21 C22 1.390(5)
C21 H21 0.9300
C22 C26 1.486(6)
C23 C24 1.510(5)
C23 C25 1.523(5)
C23 H23 0.9800
C24 H24A 0.9600
C24 H24B 0.9600
C24 H24C 0.9600
C25 H25A 0.9600
C25 H25B 0.9600
C25 H25C 0.9600
C26 O1 1.239(5)
C26 N3 1.309(5)
C27 N3 1.448(6)
C27 H27A 0.9600
C27 H27B 0.9600
C27 H27C 0.9600
Cl1 Pd1 2.2929(8)
Cl2 Pd1 2.2701(9)
N1 Pd1 2.018(3)
N2 Pd1 2.019(3)
N3 H3N 0.91(6)

loop_
_geom_torsion_atom_site_label_1
_geom_torsion_atom_site_label_2
_geom_torsion_atom_site_label_3
_geom_torsion_atom_site_label_4
_geom_torsion
C6 C1 C2 C3 -3.2(5)
N1 C1 C2 C3 175.6(3)
C6 C1 C2 C10 178.5(3)
N1 C1 C2 C10 -2.6(5)
C1 C2 C3 C4 -0.9(5)
C10 C2 C3 C4 177.3(3)
C2 C3 C4 C5 3.6(5)
C3 C4 C5 C6 -2.3(6)
C2 C1 C6 C5 4.5(5)
N1 C1 C6 C5 -174.4(3)
C2 C1 C6 C7 -174.3(3)
N1 C1 C6 C7 6.9(5)
C4 C5 C6 C1 -1.6(5)
C4 C5 C6 C7 177.1(3)
C1 C6 C7 C8 -119.4(4)
C5 C6 C7 C8 62.0(5)
C1 C6 C7 C9 114.6(4)
C5 C6 C7 C9 -64.1(5)
C1 C2 C10 C11 -127.8(4)
C3 C2 C10 C11 54.0(5)
C1 C2 C10 C12 107.4(4)
C3 C2 C10 C12 -70.8(4)
N1 C13 C15 N2 -0.4(5)
C14 C13 C15 N2 -176.8(3)
N1 C13 C15 C16 177.1(3)
C14 C13 C15 C16 0.7(5)
C22 C17 C18 C19 2.5(5)
N2 C17 C18 C19 -177.0(3)
C22 C17 C18 C23 -176.6(3)
N2 C17 C18 C23 3.9(5)
C17 C18 C19 C20 -0.2(5)
C23 C18 C19 C20 178.9(3)
C18 C19 C20 C21 -1.9(6)
C19 C20 C21 C22 1.7(6)
C20 C21 C22 C17 0.5(5)
C20 C21 C22 C26 -179.5(4)
C18 C17 C22 C21 -2.6(5)
N2 C17 C22 C21 176.9(3)
C18 C17 C22 C26 177.3(3)
N2 C17 C22 C26 -3.2(5)
C17 C18 C23 C24 -118.7(4)
C19 C18 C23 C24 62.2(5)
C17 C18 C23 C25 117.2(4)
C19 C18 C23 C25 -61.9(4)
C21 C22 C26 O1 -81.2(5)
C17 C22 C26 O1 98.9(5)
C21 C22 C26 N3 96.7(4)
C17 C22 C26 N3 -83.2(5)
C15 C13 N1 C1 -174.1(3)
C14 C13 N1 C1 2.1(5)
C15 C13 N1 Pd1 -0.6(4)
C14 C13 N1 Pd1 175.6(3)
C2 C1 N1 C13 -93.1(4)
C6 C1 N1 C13 85.8(4)
C2 C1 N1 Pd1 94.1(3)
C6 C1 N1 Pd1 -87.0(3)
C13 C15 N2 C17 176.5(3)
C16 C15 N2 C17 -0.8(5)
C13 C15 N2 Pd1 1.2(4)
C16 C15 N2 Pd1 -176.1(3)
C18 C17 N2 C15 95.1(4)
C22 C17 N2 C15 -84.5(4)
C18 C17 N2 Pd1 -90.0(4)
C22 C17 N2 Pd1 90.5(3)
O1 C26 N3 C27 1.1(7)
C22 C26 N3 C27 -176.8(4)
C13 N1 Pd1 N2 0.9(2)
C1 N1 Pd1 N2 174.0(3)
C13 N1 Pd1 Cl2 180.0(2)
C1 N1 Pd1 Cl2 -6.9(3)
C15 N2 Pd1 N1 -1.2(2)
C17 N2 Pd1 N1 -176.3(3)
C15 N2 Pd1 Cl1 175.6(2)
C17 N2 Pd1 Cl1 0.5(3)
